data_7053363
loop_
_publ_author_name
'Semeniuc, Radu F.'
'Reamer, Thomas J.'
'Smith, Mark D.'

_publ_section_title
;
 8-Quinoline based ligands and their metallic derivatives: A structural
 and statistical investigation of quinoline \p--\p stacking interactions
;
_journal_issue 3
_journal_name_full 'New Journal of Chemistry'
_journal_page_first 439
_journal_paper_doi 10.1039/b9nj00547a
_journal_volume 34
_journal_year 2010
_chemical_formula_moiety 'C12 H9 N3 O2 S'
_chemical_formula_sum 'C12 H9 N3 O2 S'
_chemical_formula_weight 259.28
_chemical_name_systematic
;
?
;
_space_group_IT_number 2
_symmetry_cell_setting triclinic
_symmetry_space_group_name_Hall '-P 1'
_symmetry_space_group_name_H-M 'P -1'
_atom_sites_solution_hydrogens geom
_atom_sites_solution_primary direct
_atom_sites_solution_secondary difmap
_audit_creation_method SHELXL-97
_cell_angle_alpha 81.2380(10)
_cell_angle_beta 70.7990(10)
_cell_angle_gamma 67.7370(10)
_cell_formula_units_Z 2
_cell_length_a 7.2730(4)
_cell_length_b 8.8712(5)
_cell_length_c 9.7087(5)
_cell_measurement_reflns_used 5212
_cell_measurement_temperature 150(2)
_cell_measurement_theta_max 27.750
_cell_measurement_theta_min 3.169
_cell_volume 547.19(5)
_computing_cell_refinement 'SAINT-Plus Version 6.45 (Bruker, 2001)'
_computing_data_collection 'SMART Version 5.625 (Bruker, 2001)'
_computing_data_reduction 'SAINT-Plus Version 6.45 (Bruker, 2001)'
_computing_molecular_graphics various
_computing_publication_material 'SHELXTL Version 6.14 (Bruker, 2000)'
_computing_structure_refinement 'SHELXL-97 (Sheldrick, 1997)'
_computing_structure_solution 'SHELXS-97 (Sheldrick, 1990)'
_diffrn_ambient_temperature 150(2)
_diffrn_measured_fraction_theta_full 0.998
_diffrn_measured_fraction_theta_max 0.998
_diffrn_measurement_device_type 'Bruker SMART APEX CCD diffractometer'
_diffrn_measurement_method 'omega scans'
_diffrn_radiation_monochromator graphite
_diffrn_radiation_source 'fine-focus sealed tube'
_diffrn_radiation_type MoK\a
_diffrn_radiation_wavelength 0.71073
_diffrn_reflns_av_R_equivalents 0.0357
_diffrn_reflns_av_sigmaI/netI 0.0279
_diffrn_reflns_limit_h_max 9
_diffrn_reflns_limit_h_min -9
_diffrn_reflns_limit_k_max 11
_diffrn_reflns_limit_k_min -11
_diffrn_reflns_limit_l_max 12
_diffrn_reflns_limit_l_min -12
_diffrn_reflns_number 7287
_diffrn_reflns_theta_full 27.75
_diffrn_reflns_theta_max 27.75
_diffrn_reflns_theta_min 2.22
_exptl_absorpt_coefficient_mu 0.292
_exptl_absorpt_correction_type none
_exptl_crystal_colour colorless
_exptl_crystal_density_diffrn 1.574
_exptl_crystal_density_meas 0
_exptl_crystal_density_method 'not measured'
_exptl_crystal_description bar
_exptl_crystal_F_000 268
_exptl_crystal_size_max 0.34
_exptl_crystal_size_mid 0.30
_exptl_crystal_size_min 0.25
_refine_diff_density_max 0.311
_refine_diff_density_min -0.457
_refine_diff_density_rms 0.076
_refine_ls_extinction_method none
_refine_ls_goodness_of_fit_ref 1.086
_refine_ls_hydrogen_treatment refU
_refine_ls_matrix_type full
_refine_ls_number_parameters 172
_refine_ls_number_reflns 2587
_refine_ls_number_restraints 0
_refine_ls_restrained_S_all 1.086
_refine_ls_R_factor_all 0.0355
_refine_ls_R_factor_gt 0.0334
_refine_ls_shift/su_max 0.000
_refine_ls_shift/su_mean 0.000
_refine_ls_structure_factor_coef Fsqd
_refine_ls_weighting_details 'calc w=1/[\s^2^(Fo^2^)+(0.0406P)^2^+0.2354P] where P=(Fo^2^+2Fc^2^)/3'
_refine_ls_weighting_scheme calc
_refine_ls_wR_factor_gt 0.0852
_refine_ls_wR_factor_ref 0.0866
_reflns_number_gt 2400
_reflns_number_total 2587
_reflns_threshold_expression >2sigma(I)
_cod_data_source_file b9nj00547a.txt
_cod_data_source_block L
_cod_depositor_comments
;
The following automatic conversions were performed:

'_symmetry_cell_setting' value 'Triclinic' changed to 'triclinic'
according to /home/saulius/struct/CIF-dictionaries/cif_core.dic
dictionary named 'cif_core.dic' version 2.4.2 from 2011-04-26.

Automatic conversion script
Id: cif_fix_values 1891 2012-01-12 08:04:46Z andrius 
;
_cod_database_code 7053363

loop_
_symmetry_equiv_pos_as_xyz
'x, y, z'
'-x, -y, -z'

loop_
_atom_site_label
_atom_site_type_symbol
_atom_site_fract_x
_atom_site_fract_y
_atom_site_fract_z
_atom_site_U_iso_or_equiv
_atom_site_adp_type
_atom_site_occupancy
_atom_site_symmetry_multiplicity
_atom_site_calc_flag
_atom_site_refinement_flags
S1 S 0.61548(5) 0.20733(4) 0.20114(3) 0.01828(11) Uani 1 1 d .
C1 C 0.3483(2) 0.30487(17) 0.03483(15) 0.0220(3) Uani 1 1 d .
H1 H 0.3810 0.3974 -0.0127 0.031(5) Uiso 1 1 calc R
C2 C 0.2007(2) 0.25294(18) 0.02222(15) 0.0249(3) Uani 1 1 d .
H2 H 0.1100 0.3009 -0.0365 0.034(5) Uiso 1 1 calc R
C3 C 0.2112(2) 0.11300(18) 0.11482(15) 0.0242(3) Uani 1 1 d .
H3 H 0.1252 0.0508 0.1269 0.031(5) Uiso 1 1 calc R
C4 C 0.1577(2) 0.69471(17) 0.27247(16) 0.0237(3) Uani 1 1 d .
H4 H 0.1318 0.7547 0.1868 0.032(5) Uiso 1 1 calc R
C5 C 0.0500(2) 0.77288(17) 0.40705(17) 0.0258(3) Uani 1 1 d .
H5 H -0.0433 0.8825 0.4107 0.033(5) Uiso 1 1 calc R
C6 C 0.0822(2) 0.68833(17) 0.53151(16) 0.0238(3) Uani 1 1 d .
H6 H 0.0104 0.7381 0.6234 0.028(4) Uiso 1 1 calc R
C7 C 0.2239(2) 0.52537(16) 0.52276(15) 0.0196(3) Uani 1 1 d .
C8 C 0.2666(2) 0.42971(17) 0.64701(15) 0.0226(3) Uani 1 1 d .
H8 H 0.1994 0.4754 0.7408 0.029(4) Uiso 1 1 calc R
C9 C 0.4030(2) 0.27262(18) 0.63383(15) 0.0231(3) Uani 1 1 d .
H9 H 0.4286 0.2092 0.7182 0.038(5) Uiso 1 1 calc R
C10 C 0.5058(2) 0.20476(16) 0.49479(15) 0.0204(3) Uani 1 1 d .
H10 H 0.6007 0.0955 0.4858 0.026(4) Uiso 1 1 calc R
C11 C 0.4699(2) 0.29548(16) 0.37228(14) 0.0177(3) Uani 1 1 d .
C12 C 0.3262(2) 0.45910(15) 0.38168(14) 0.0174(3) Uani 1 1 d .
N1 N 0.35326(18) 0.07757(14) 0.18295(13) 0.0223(2) Uani 1 1 d .
N2 N 0.43999(17) 0.19593(14) 0.13033(12) 0.0193(2) Uani 1 1 d .
N3 N 0.29154(18) 0.54426(14) 0.25772(12) 0.0204(2) Uani 1 1 d .
O1 O 0.70798(15) 0.31396(12) 0.10330(11) 0.0232(2) Uani 1 1 d .
O2 O 0.74173(15) 0.04360(12) 0.22586(11) 0.0245(2) Uani 1 1 d .

loop_
_atom_site_aniso_label
_atom_site_aniso_U_11
_atom_site_aniso_U_22
_atom_site_aniso_U_33
_atom_site_aniso_U_23
_atom_site_aniso_U_13
_atom_site_aniso_U_12
S1 0.01636(17) 0.01794(18) 0.01987(17) -0.00122(12) -0.00560(12) -0.00490(12)
C1 0.0245(7) 0.0228(7) 0.0186(6) 0.0007(5) -0.0075(5) -0.0076(5)
C2 0.0237(7) 0.0319(8) 0.0200(7) -0.0021(5) -0.0074(5) -0.0097(6)
C3 0.0226(7) 0.0279(7) 0.0238(7) -0.0050(5) -0.0047(5) -0.0111(6)
C4 0.0244(7) 0.0211(7) 0.0263(7) 0.0023(5) -0.0121(6) -0.0058(5)
C5 0.0223(7) 0.0187(6) 0.0339(8) -0.0033(6) -0.0101(6) -0.0020(5)
C6 0.0207(6) 0.0242(7) 0.0251(7) -0.0069(5) -0.0040(5) -0.0062(5)
C7 0.0188(6) 0.0215(6) 0.0206(6) -0.0015(5) -0.0055(5) -0.0095(5)
C8 0.0263(7) 0.0272(7) 0.0169(6) -0.0008(5) -0.0048(5) -0.0137(6)
C9 0.0284(7) 0.0267(7) 0.0195(6) 0.0052(5) -0.0103(5) -0.0148(6)
C10 0.0213(6) 0.0181(6) 0.0245(7) 0.0028(5) -0.0102(5) -0.0084(5)
C11 0.0172(6) 0.0185(6) 0.0187(6) -0.0020(5) -0.0052(5) -0.0074(5)
C12 0.0174(6) 0.0177(6) 0.0192(6) -0.0001(5) -0.0065(5) -0.0079(5)
N1 0.0231(6) 0.0199(6) 0.0245(6) -0.0017(4) -0.0051(5) -0.0097(5)
N2 0.0209(5) 0.0184(5) 0.0200(5) -0.0007(4) -0.0070(4) -0.0077(4)
N3 0.0222(6) 0.0198(6) 0.0202(5) 0.0009(4) -0.0086(4) -0.0070(5)
O1 0.0201(5) 0.0260(5) 0.0234(5) -0.0003(4) -0.0040(4) -0.0103(4)
O2 0.0214(5) 0.0203(5) 0.0288(5) -0.0026(4) -0.0094(4) -0.0018(4)

loop_
_atom_type_symbol
_atom_type_description
_atom_type_scat_dispersion_real
_atom_type_scat_dispersion_imag
_atom_type_scat_source
C C 0.0033 0.0016 'International Tables Vol C Tables 4.2.6.8 and 6.1.1.4'
H H 0.0000 0.0000 'International Tables Vol C Tables 4.2.6.8 and 6.1.1.4'
N N 0.0061 0.0033 'International Tables Vol C Tables 4.2.6.8 and 6.1.1.4'
O O 0.0106 0.0060 'International Tables Vol C Tables 4.2.6.8 and 6.1.1.4'
S S 0.1246 0.1234 'International Tables Vol C Tables 4.2.6.8 and 6.1.1.4'

loop_
_geom_angle_atom_site_label_1
_geom_angle_atom_site_label_2
_geom_angle_atom_site_label_3
_geom_angle
O1 S1 O2 119.85(6)
O1 S1 N2 105.08(6)
O2 S1 N2 106.58(6)
O1 S1 C11 111.13(6)
O2 S1 C11 107.95(6)
N2 S1 C11 105.17(6)
C2 C1 N2 105.77(12)
C2 C1 H1 127.1
N2 C1 H1 127.1
C1 C2 C3 105.42(13)
C1 C2 H2 127.3
C3 C2 H2 127.3
N1 C3 C2 112.82(13)
N1 C3 H3 123.6
C2 C3 H3 123.6
N3 C4 C5 124.38(13)
N3 C4 H4 117.8
C5 C4 H4 117.8
C6 C5 C4 118.83(13)
C6 C5 H5 120.6
C4 C5 H5 120.6
C5 C6 C7 119.43(13)
C5 C6 H6 120.3
C7 C6 H6 120.3
C8 C7 C6 122.82(13)
C8 C7 C12 120.00(12)
C6 C7 C12 117.18(12)
C9 C8 C7 120.93(13)
C9 C8 H8 119.5
C7 C8 H8 119.5
C8 C9 C10 119.87(13)
C8 C9 H9 120.1
C10 C9 H9 120.1
C11 C10 C9 120.45(13)
C11 C10 H10 119.8
C9 C10 H10 119.8
C10 C11 C12 121.37(12)
C10 C11 S1 118.04(10)
C12 C11 S1 120.53(10)
N3 C12 C7 122.98(12)
N3 C12 C11 119.65(12)
C7 C12 C11 117.37(12)
C3 N1 N2 103.18(11)
C1 N2 N1 112.78(11)
C1 N2 S1 127.55(10)
N1 N2 S1 119.17(9)
C4 N3 C12 117.19(12)

loop_
_geom_bond_atom_site_label_1
_geom_bond_atom_site_label_2
_geom_bond_distance
S1 O1 1.4275(10)
S1 O2 1.4278(10)
S1 N2 1.6758(12)
S1 C11 1.7620(13)
C1 C2 1.363(2)
C1 N2 1.3723(17)
C1 H1 0.9500
C2 C3 1.410(2)
C2 H2 0.9500
C3 N1 1.3208(19)
C3 H3 0.9500
C4 N3 1.3160(17)
C4 C5 1.412(2)
C4 H4 0.9500
C5 C6 1.362(2)
C5 H5 0.9500
C6 C7 1.4176(19)
C6 H6 0.9500
C7 C8 1.4166(19)
C7 C12 1.4209(18)
C8 C9 1.366(2)
C8 H8 0.9500
C9 C10 1.409(2)
C9 H9 0.9500
C10 C11 1.3727(18)
C10 H10 0.9500
C11 C12 1.4266(17)
C12 N3 1.3642(17)
N1 N2 1.3739(15)

loop_
_geom_torsion_atom_site_label_1
_geom_torsion_atom_site_label_2
_geom_torsion_atom_site_label_3
_geom_torsion_atom_site_label_4
_geom_torsion
N2 C1 C2 C3 0.68(15)
C1 C2 C3 N1 0.43(17)
N3 C4 C5 C6 -1.0(2)
C4 C5 C6 C7 0.6(2)
C5 C6 C7 C8 179.69(13)
C5 C6 C7 C12 0.22(19)
C6 C7 C8 C9 179.46(13)
C12 C7 C8 C9 -1.1(2)
C7 C8 C9 C10 1.0(2)
C8 C9 C10 C11 0.0(2)
C9 C10 C11 C12 -0.9(2)
C9 C10 C11 S1 176.16(10)
O1 S1 C11 C10 -129.45(10)
O2 S1 C11 C10 3.87(12)
N2 S1 C11 C10 117.37(11)
O1 S1 C11 C12 47.68(12)
O2 S1 C11 C12 -179.00(10)
N2 S1 C11 C12 -65.50(11)
C8 C7 C12 N3 179.68(12)
C6 C7 C12 N3 -0.84(19)
C8 C7 C12 C11 0.15(18)
C6 C7 C12 C11 179.63(11)
C10 C11 C12 N3 -178.69(12)
S1 C11 C12 N3 4.28(17)
C10 C11 C12 C7 0.86(18)
S1 C11 C12 C7 -176.18(9)
C2 C3 N1 N2 -1.31(16)
C2 C1 N2 N1 -1.57(16)
C2 C1 N2 S1 -173.27(10)
C3 N1 N2 C1 1.78(15)
C3 N1 N2 S1 174.25(9)
O1 S1 N2 C1 -21.62(13)
O2 S1 N2 C1 -149.79(12)
C11 S1 N2 C1 95.75(12)
O1 S1 N2 N1 167.15(9)
O2 S1 N2 N1 38.97(11)
C11 S1 N2 N1 -75.48(11)
C5 C4 N3 C12 0.4(2)
C7 C12 N3 C4 0.52(19)
C11 C12 N3 C4 -179.95(12)
